data_4003661
loop_
_publ_author_name
'Chu, Lu-Lu'
'Zhang, Tie'
'Gao, Ya-Fang'
'Zhang, Wan-Ying'
'Shi, Ping-Ping'
'Ye, Qiong'
'Fu, Da-Wei'

_publ_section_title
;
 Fluorine Substitution in Ethylamine Triggers Second Harmonic Generation
 in Noncentrosymmetric Crystalline [NH3CH2CH2F]3BiCl6
;
_journal_name_full 'Chemistry of Materials'
_journal_paper_doi 10.1021/acs.chemmater.0c02223
_journal_year 2020
_chemical_formula_moiety 'Bi Cl6, 3(C2 H7 F N)'
_chemical_formula_sum 'C6 H21 Bi Cl6 F3 N3'
_chemical_formula_weight 613.94
_space_group_crystal_system orthorhombic
_space_group_IT_number 34
_space_group_name_Hall 'P 2 -2n'
_space_group_name_H-M_alt 'P n n 2'
_symmetry_space_group_name_H-M 'P n n 2'
_atom_sites_solution_hydrogens geom
_atom_sites_solution_primary direct
_atom_sites_solution_secondary difmap
_audit_creation_method SHELXL-97
_cell_angle_alpha 90.00
_cell_angle_beta 90.00
_cell_angle_gamma 90.00
_cell_formula_units_Z 4
_cell_length_a 11.9620(8)
_cell_length_b 20.4349(15)
_cell_length_c 8.0383(5)
_cell_measurement_reflns_used 5033
_cell_measurement_temperature 383(2)
_cell_measurement_theta_max 30.7380
_cell_measurement_theta_min 2.5338
_cell_volume 1964.9(2)
_computing_structure_refinement 'SHELXL-97 (Sheldrick, 1997)'
_computing_structure_solution 'SHELXS-97 (Sheldrick, 1990)'
_diffrn_ambient_temperature 383(2)
_diffrn_measured_fraction_theta_full 0.999
_diffrn_measured_fraction_theta_max 0.999
_diffrn_measurement_device_type 'XtaLAB Synergy R, DW system, HyPix'
_diffrn_radiation_monochromator graphite
_diffrn_radiation_source 'fine-focus sealed tube'
_diffrn_radiation_type MoK\a
_diffrn_radiation_wavelength 0.71073
_diffrn_reflns_av_R_equivalents 0.0812
_diffrn_reflns_av_sigmaI/netI 0.0510
_diffrn_reflns_limit_h_max 14
_diffrn_reflns_limit_h_min -14
_diffrn_reflns_limit_k_max 24
_diffrn_reflns_limit_k_min -24
_diffrn_reflns_limit_l_max 9
_diffrn_reflns_limit_l_min -8
_diffrn_reflns_number 9924
_diffrn_reflns_theta_full 25.00
_diffrn_reflns_theta_max 25.00
_diffrn_reflns_theta_min 2.62
_exptl_absorpt_coefficient_mu 9.805
_exptl_crystal_colour colorless
_exptl_crystal_density_diffrn 2.075
_exptl_crystal_density_method 'not measured'
_exptl_crystal_description strip
_exptl_crystal_F_000 1160
_refine_diff_density_max 1.310
_refine_diff_density_min -1.216
_refine_diff_density_rms 0.155
_refine_ls_abs_structure_details 'Flack H D (1983), Acta Cryst. A39, 876-881'
_refine_ls_abs_structure_Flack 0.07(4)
_refine_ls_extinction_coef 0.0064(3)
_refine_ls_extinction_expression Fc^*^=kFc[1+0.001xFc^2^\l^3^/sin(2\q)]^-1/4^
_refine_ls_extinction_method SHELXL
_refine_ls_goodness_of_fit_ref 1.020
_refine_ls_hydrogen_treatment mixed
_refine_ls_matrix_type full
_refine_ls_number_parameters 176
_refine_ls_number_reflns 1869
_refine_ls_number_restraints 97
_refine_ls_restrained_S_all 1.010
_refine_ls_R_factor_all 0.0567
_refine_ls_R_factor_gt 0.0469
_refine_ls_shift/su_max 0.050
_refine_ls_shift/su_mean 0.008
_refine_ls_structure_factor_coef Fsqd
_refine_ls_weighting_details 'calc w=1/[\s^2^(Fo^2^)+(0.0894P)^2^+0.0000P] where P=(Fo^2^+2Fc^2^)/3'
_refine_ls_weighting_scheme calc
_refine_ls_wR_factor_gt 0.1243
_refine_ls_wR_factor_ref 0.1309
_reflns_number_gt 1495
_reflns_number_total 1869
_reflns_threshold_expression >2sigma(I)
_cod_data_source_file cm0c02223_si_003.cif
_cod_data_source_block 1
_cod_database_code 4003661

loop_
_symmetry_equiv_pos_as_xyz
'x, y, z'
'-x, -y, z'
'-x+1/2, y+1/2, z+1/2'
'x+1/2, -y+1/2, z+1/2'

loop_
_atom_site_label
_atom_site_type_symbol
_atom_site_fract_x
_atom_site_fract_y
_atom_site_fract_z
_atom_site_U_iso_or_equiv
_atom_site_adp_type
_atom_site_occupancy
_atom_site_symmetry_multiplicity
_atom_site_calc_flag
_atom_site_refinement_flags
_atom_site_disorder_assembly
_atom_site_disorder_group
Bi1 Bi 0.372790(14) 0.329312(10) 0.50572(19) 0.06402(8) Uani 1 1 d U . .
Cl1 Cl 0.36329(19) 0.23998(17) 0.7441(3) 0.1225(11) Uani 1 1 d U . .
Cl2 Cl 0.15118(17) 0.33788(12) 0.5026(7) 0.1285(11) Uani 1 1 d U . .
Cl3 Cl 0.38007(17) 0.42001(14) 0.2539(3) 0.1006(9) Uani 1 1 d U . .
Cl4 Cl 0.36909(18) 0.24199(16) 0.2589(3) 0.0972(9) Uani 1 1 d U . .
Cl5 Cl 0.60013(16) 0.32089(10) 0.5047(8) 0.1111(9) Uani 1 1 d U . .
Cl6 Cl 0.3868(2) 0.4241(2) 0.7399(4) 0.1362(13) Uani 1 1 d U . .
N7 N 0.1975(4) 0.3323(3) -0.0178(10) 0.128(3) Uani 1 1 d DU . .
H7A H 0.2341 0.3667 -0.0588 0.192 Uiso 1 1 calc R . .
H7B H 0.1856 0.3034 -0.0985 0.192 Uiso 1 1 calc R . .
H7C H 0.2381 0.3139 0.0624 0.192 Uiso 1 1 calc R . .
F1 F 0.0990(8) 0.4470(7) 0.126(2) 0.297(5) Uani 1 1 d U . .
C1 C 0.0882(6) 0.3543(6) 0.0518(19) 0.190(5) Uani 1 1 d DU . .
H1A H 0.0348 0.3188 0.0415 0.228 Uiso 1 1 calc R . .
H1B H 0.0976 0.3633 0.1695 0.228 Uiso 1 1 calc R . .
C2 C 0.0408(9) 0.4138(5) -0.030(2) 0.209(5) Uani 1 1 d DU . .
H2A H -0.0402 0.4162 -0.0320 0.251 Uiso 1 1 calc R . .
H2B H 0.0735 0.4247 -0.1372 0.251 Uiso 1 1 calc R . .
N9 N 0.0610(6) 0.1816(3) 0.4619(9) 0.159(4) Uani 1 1 d DU . .
H9A H 0.0570 0.1586 0.3681 0.238 Uiso 1 1 calc R . .
H9B H 0.0830 0.2222 0.4390 0.238 Uiso 1 1 calc R . .
H9C H -0.0060 0.1827 0.5101 0.238 Uiso 1 1 calc R . .
F3 F 0.2115(11) 0.0774(5) 0.4083(16) 0.269(4) Uani 1 1 d U . .
C6 C 0.1573(11) 0.0779(3) 0.527(2) 0.204(4) Uani 1 1 d DU . .
H6A H 0.1939 0.0538 0.6156 0.245 Uiso 1 1 calc R . .
H6B H 0.0851 0.0580 0.5058 0.245 Uiso 1 1 calc R . .
C5 C 0.1429(7) 0.1503(3) 0.5768(12) 0.177(5) Uani 1 1 d DU . .
H5A H 0.1163 0.1533 0.6905 0.213 Uiso 1 1 calc R . .
H5B H 0.2143 0.1727 0.5698 0.213 Uiso 1 1 calc R . .
F2 F 0.3917(8) 0.0425(9) -0.144(2) 0.337(5) Uani 1 1 d U . .
C4 C 0.3737(7) 0.0889(5) -0.0273(13) 0.234(5) Uani 1 1 d DU . .
H4A H 0.3199 0.1216 -0.0625 0.281 Uiso 1 1 calc R . .
H4B H 0.4422 0.1098 0.0091 0.281 Uiso 1 1 calc R . .
C3 C 0.3261(8) 0.0419(5) 0.1032(15) 0.217(4) Uani 1 1 d DU . .
H3A H 0.3225 0.0611 0.2133 0.260 Uiso 1 1 calc R . .
H3B H 0.3658 0.0005 0.1072 0.260 Uiso 1 1 calc R . .
N8 N 0.1997(6) 0.0354(3) 0.0126(17) 0.161(3) Uani 1 1 d U . .
H8A H 0.1815 0.0735 -0.0339 0.241 Uiso 1 1 calc R . .
H8B H 0.1489 0.0249 0.0890 0.241 Uiso 1 1 calc R . .
H8C H 0.2018 0.0045 -0.0652 0.241 Uiso 1 1 calc R . .

loop_
_atom_site_aniso_label
_atom_site_aniso_U_11
_atom_site_aniso_U_22
_atom_site_aniso_U_33
_atom_site_aniso_U_23
_atom_site_aniso_U_13
_atom_site_aniso_U_12
Bi1 0.05894(13) 0.07652(17) 0.05659(13) 0.0051(2) -0.00413(19) -0.00145(8)
Cl1 0.153(2) 0.120(2) 0.0949(16) 0.0445(13) -0.0083(14) -0.0116(14)
Cl2 0.0596(7) 0.156(2) 0.170(3) 0.025(3) 0.014(2) 0.0096(9)
Cl3 0.132(2) 0.0825(15) 0.0871(14) 0.0231(11) 0.0076(12) -0.0024(11)
Cl4 0.125(2) 0.0905(18) 0.0764(14) -0.0103(12) -0.0186(11) 0.0041(12)
Cl5 0.0611(7) 0.1108(15) 0.161(2) -0.006(2) -0.006(2) 0.0016(8)
Cl6 0.183(3) 0.124(2) 0.1016(19) -0.0407(16) -0.0329(17) 0.0231(16)
N7 0.159(5) 0.105(6) 0.120(7) 0.027(4) 0.071(5) 0.010(3)
F1 0.348(12) 0.206(6) 0.337(9) -0.031(7) -0.068(8) 0.043(7)
C1 0.147(5) 0.200(5) 0.224(12) -0.013(6) 0.052(7) 0.033(6)
C2 0.187(8) 0.191(8) 0.250(10) -0.033(7) 0.051(7) 0.059(6)
N9 0.192(8) 0.146(6) 0.138(10) -0.030(5) -0.046(6) 0.050(5)
F3 0.337(10) 0.222(8) 0.248(6) -0.011(5) 0.095(6) 0.003(8)
C6 0.254(10) 0.144(5) 0.214(9) 0.064(8) 0.052(7) 0.036(6)
C5 0.219(10) 0.170(6) 0.142(10) 0.031(6) -0.025(6) 0.027(7)
F2 0.263(10) 0.333(10) 0.415(6) -0.138(7) 0.142(7) -0.089(7)
C4 0.124(6) 0.229(9) 0.349(10) -0.057(5) 0.064(8) -0.036(6)
C3 0.107(5) 0.215(11) 0.329(7) -0.026(8) 0.001(6) -0.015(8)
N8 0.157(5) 0.115(6) 0.209(8) 0.058(9) -0.032(7) -0.039(4)

loop_
_atom_type_symbol
_atom_type_description
_atom_type_scat_dispersion_real
_atom_type_scat_dispersion_imag
_atom_type_scat_source
C C 0.0033 0.0016 'International Tables Vol C Tables 4.2.6.8 and 6.1.1.4'
H H 0.0000 0.0000 'International Tables Vol C Tables 4.2.6.8 and 6.1.1.4'
Bi Bi -4.1077 10.2566 'International Tables Vol C Tables 4.2.6.8 and 6.1.1.4'
Cl Cl 0.1484 0.1585 'International Tables Vol C Tables 4.2.6.8 and 6.1.1.4'
F F 0.0171 0.0103 'International Tables Vol C Tables 4.2.6.8 and 6.1.1.4'
N N 0.0061 0.0033 'International Tables Vol C Tables 4.2.6.8 and 6.1.1.4'

loop_
_geom_angle_atom_site_label_1
_geom_angle_atom_site_label_2
_geom_angle_atom_site_label_3
_geom_angle
_geom_angle_site_symmetry_1
_geom_angle_site_symmetry_3
_geom_angle_publ_flag
Cl1 Bi1 Cl2 90.54(11) . . ?
Cl1 Bi1 Cl4 94.37(9) . . ?
Cl2 Bi1 Cl4 91.17(11) . . ?
Cl1 Bi1 Cl6 89.58(12) . . ?
Cl2 Bi1 Cl6 91.23(12) . . ?
Cl4 Bi1 Cl6 175.36(10) . . ?
Cl1 Bi1 Cl5 90.08(12) . . ?
Cl2 Bi1 Cl5 179.3(2) . . ?
Cl4 Bi1 Cl5 88.40(12) . . ?
Cl6 Bi1 Cl5 89.16(12) . . ?
Cl1 Bi1 Cl3 178.70(9) . . ?
Cl2 Bi1 Cl3 88.86(11) . . ?
Cl4 Bi1 Cl3 84.49(10) . . ?
Cl6 Bi1 Cl3 91.59(10) . . ?
Cl5 Bi1 Cl3 90.50(12) . . ?
C1 N7 H7A 109.5 . . ?
C1 N7 H7B 109.5 . . ?
H7A N7 H7B 109.5 . . ?
C1 N7 H7C 109.5 . . ?
H7A N7 H7C 109.5 . . ?
H7B N7 H7C 109.5 . . ?
C2 C1 N7 114.3(10) . . ?
C2 C1 H1A 108.7 . . ?
N7 C1 H1A 108.7 . . ?
C2 C1 H1B 108.7 . . ?
N7 C1 H1B 108.7 . . ?
H1A C1 H1B 107.6 . . ?
C1 C2 F1 80.3(10) . . ?
C1 C2 H2A 115.2 . . ?
F1 C2 H2A 115.2 . . ?
C1 C2 H2B 115.2 . . ?
F1 C2 H2B 115.2 . . ?
H2A C2 H2B 112.2 . . ?
C5 N9 H9A 109.5 . . ?
C5 N9 H9B 109.5 . . ?
H9A N9 H9B 109.5 . . ?
C5 N9 H9C 109.5 . . ?
H9A N9 H9C 109.5 . . ?
H9B N9 H9C 109.5 . . ?
F3 C6 C5 106.6(10) . . ?
F3 C6 H6A 110.4 . . ?
C5 C6 H6A 110.4 . . ?
F3 C6 H6B 110.4 . . ?
C5 C6 H6B 110.4 . . ?
H6A C6 H6B 108.6 . . ?
N9 C5 C6 108.9(8) . . ?
N9 C5 H5A 109.9 . . ?
C6 C5 H5A 109.9 . . ?
N9 C5 H5B 109.9 . . ?
C6 C5 H5B 109.9 . . ?
H5A C5 H5B 108.3 . . ?
F2 C4 C3 95.5(11) . . ?
F2 C4 H4A 112.6 . . ?
C3 C4 H4A 112.6 . . ?
F2 C4 H4B 112.6 . . ?
C3 C4 H4B 112.6 . . ?
H4A C4 H4B 110.1 . . ?
C4 C3 N8 95.0(8) . . ?
C4 C3 H3A 112.7 . . ?
N8 C3 H3A 112.7 . . ?
C4 C3 H3B 112.7 . . ?
N8 C3 H3B 112.7 . . ?
H3A C3 H3B 110.2 . . ?
C3 N8 H8A 109.5 . . ?
C3 N8 H8B 109.5 . . ?
H8A N8 H8B 109.5 . . ?
C3 N8 H8C 109.5 . . ?
H8A N8 H8C 109.5 . . ?
H8B N8 H8C 109.5 . . ?

loop_
_geom_bond_atom_site_label_1
_geom_bond_atom_site_label_2
_geom_bond_distance
_geom_bond_site_symmetry_2
_geom_bond_publ_flag
Bi1 Cl1 2.649(3) . ?
Bi1 Cl2 2.657(2) . ?
Bi1 Cl4 2.669(3) . ?
Bi1 Cl6 2.706(4) . ?
Bi1 Cl5 2.7249(19) . ?
Bi1 Cl3 2.746(3) . ?
N7 C1 1.492(8) . ?
N7 H7A 0.8900 . ?
N7 H7B 0.8900 . ?
N7 H7C 0.8900 . ?
F1 C2 1.59(2) . ?
C1 C2 1.495(17) . ?
C1 H1A 0.9700 . ?
C1 H1B 0.9700 . ?
C2 H2A 0.9700 . ?
C2 H2B 0.9700 . ?
N9 C5 1.491(8) . ?
N9 H9A 0.8900 . ?
N9 H9B 0.8900 . ?
N9 H9C 0.8900 . ?
F3 C6 1.15(2) . ?
C6 C5 1.542(8) . ?
C6 H6A 0.9700 . ?
C6 H6B 0.9700 . ?
C5 H5A 0.9700 . ?
C5 H5B 0.9700 . ?
F2 C4 1.35(2) . ?
C4 C3 1.532(9) . ?
C4 H4A 0.9700 . ?
C4 H4B 0.9700 . ?
C3 N8 1.684(13) . ?
C3 H3A 0.9700 . ?
C3 H3B 0.9700 . ?
N8 H8A 0.8900 . ?
N8 H8B 0.8900 . ?
N8 H8C 0.8900 . ?

loop_
_geom_torsion_atom_site_label_1
_geom_torsion_atom_site_label_2
_geom_torsion_atom_site_label_3
_geom_torsion_atom_site_label_4
_geom_torsion
_geom_torsion_site_symmetry_1
_geom_torsion_site_symmetry_2
_geom_torsion_site_symmetry_3
_geom_torsion_site_symmetry_4
_geom_torsion_publ_flag
N7 C1 C2 F1 -97.1(11) . . . . ?
F3 C6 C5 N9 75.2(14) . . . . ?
F2 C4 C3 N8 -77.1(9) . . . . ?
